data_4107549
loop_
_publ_author_name
'Takanori Shibata'
'Yu-ki Tahara'
'Kohei Tamura'
'Kohei Endo'

_publ_contact_author_email tshibata@waseda.jp
_publ_contact_author_fax +81-3-5286-8098
_publ_contact_author_name 'Takanori Shibata'
_publ_contact_author_phone +81-3-5286-8098
_publ_section_title
;
 Enantioselective Syntheses of Various Chiral Multicyclic Compounds with
 Quaternary Carbon Stereocenters by Catalytic Intramolecular Cycloaddition
;
_journal_name_full 'Journal of the American Chemical Society'
_journal_page_first 3451
_journal_page_last 3457
_journal_paper_doi 10.1021/ja0762083
_journal_volume 130
_journal_year 2008
_chemical_formula_moiety 'C18 H23 N O2 S '
_chemical_formula_sum 'C18 H23 N O2 S'
_chemical_formula_weight 317.45
_space_group_IT_number 14
_symmetry_cell_setting monoclinic
_symmetry_Int_Tables_number 14
_symmetry_space_group_name_Hall '-P 2ybc'
_symmetry_space_group_name_H-M 'P 1 21/c 1'
_audit_creation_date 2006-09-21
_audit_creation_method 'by CrystalStructure 3.7.0'
_cell_angle_alpha 90.0000
_cell_angle_beta 102.229(3)
_cell_angle_gamma 90.0000
_cell_formula_units_Z 4
_cell_length_a 7.4797(4)
_cell_length_b 11.3176(5)
_cell_length_c 19.4469(8)
_cell_measurement_reflns_used 6980
_cell_measurement_temperature 296.1
_cell_measurement_theta_max 68.2
_cell_measurement_theta_min 3.9
_cell_volume 1608.87(13)
_computing_cell_refinement PROCESS-AUTO
_computing_data_collection PROCESS-AUTO
_computing_data_reduction CrystalStructure
_computing_publication_material 'CrystalStructure 3.7.0'
_computing_structure_refinement CRYSTALS
_computing_structure_solution SIR92
_diffrn_detector_area_resol_mean 10.00
_diffrn_measured_fraction_theta_full 0.998
_diffrn_measured_fraction_theta_max 0.998
_diffrn_measurement_device_type 'Rigaku RAXIS-RAPID'
_diffrn_measurement_method \w
_diffrn_radiation_type 'Cu K\a'
_diffrn_radiation_wavelength 1.54187
_diffrn_reflns_av_R_equivalents 0.118
_diffrn_reflns_limit_h_max 8
_diffrn_reflns_limit_h_min -9
_diffrn_reflns_limit_k_max 13
_diffrn_reflns_limit_k_min -13
_diffrn_reflns_limit_l_max 23
_diffrn_reflns_limit_l_min -22
_diffrn_reflns_number 15751
_diffrn_reflns_theta_full 68.22
_diffrn_reflns_theta_max 68.22
_exptl_absorpt_coefficient_mu 1.836
_exptl_absorpt_correction_T_max 0.832
_exptl_absorpt_correction_T_min 0.379
_exptl_absorpt_correction_type multi-scan
_exptl_absorpt_process_details
;
    Higashi, T. (1995). Program for Absorption Correction.
    Rigaku Corporation, Tokyo, Japan.
;
_exptl_crystal_colour colorless
_exptl_crystal_density_diffrn 1.310
_exptl_crystal_description prism
_exptl_crystal_F_000 680.00
_exptl_crystal_size_max 0.20
_exptl_crystal_size_mid 0.20
_exptl_crystal_size_min 0.10
_refine_diff_density_max 0.39
_refine_diff_density_min -0.48
_refine_ls_extinction_method none
_refine_ls_goodness_of_fit_ref 1.017
_refine_ls_hydrogen_treatment refall
_refine_ls_number_parameters 222
_refine_ls_number_reflns 1595
_refine_ls_R_factor_gt 0.0647
_refine_ls_shift/su_max 0.0000
_refine_ls_structure_factor_coef Fsqd
_refine_ls_weighting_details 'w = 1/[0.7000\s(Fo^2^)]/(4Fo^2^)'
_refine_ls_weighting_scheme calc
_refine_ls_wR_factor_ref 0.1599
_reflns_number_gt 1576
_reflns_number_total 2932
_reflns_threshold_expression F^2^>2.0\s(F^2^)
_cod_data_source_file ja0762083-file001.cif
_cod_data_source_block '_tahara-new4'
_cod_original_formula_sum 'C18 H23 N O2 S '
_cod_database_code 4107549

loop_
_symmetry_equiv_pos_site_id
_symmetry_equiv_pos_as_xyz
1 +X,+Y,+Z
2 -X,1/2+Y,1/2-Z
3 -X,-Y,-Z
4 +X,1/2-Y,1/2+Z

loop_
_atom_site_label
_atom_site_type_symbol
_atom_site_fract_x
_atom_site_fract_y
_atom_site_fract_z
_atom_site_U_iso_or_equiv
_atom_site_adp_type
_atom_site_occupancy
_atom_site_symmetry_multiplicity
_atom_site_calc_flag
_atom_site_refinement_flags
S(1) S 0.70532(18) 0.37161(11) 0.89080(6) 0.0413(3) Uani 1.00 1 d .
O(2) O 0.8172(4) 0.4723(2) 0.88376(14) 0.0444(10) Uani 1.00 1 d .
O(3) O 0.5304(4) 0.3574(2) 0.84461(14) 0.0447(10) Uani 1.00 1 d .
N(4) N 0.8255(5) 0.2559(3) 0.87988(18) 0.0396(12) Uani 1.00 1 d .
C(5) C 0.6217(7) 0.3650(4) 1.1160(2) 0.0435(15) Uani 1.00 1 d .
C(6) C 0.6725(6) 0.3698(3) 0.9781(2) 0.0393(14) Uani 1.00 1 d .
C(7) C 0.7891(7) 0.3965(3) 1.1016(2) 0.0436(15) Uani 1.00 1 d .
C(8) C 0.9156(7) -0.0477(4) 0.8478(2) 0.0459(15) Uani 1.00 1 d .
C(9) C 0.5041(7) 0.3383(4) 0.9913(2) 0.0423(14) Uani 1.00 1 d .
C(10) C 0.7450(6) 0.1369(3) 0.8800(2) 0.0432(15) Uani 1.00 1 d .
C(11) C 0.9046(7) 0.0608(4) 0.8715(2) 0.0428(15) Uani 1.00 1 d .
C(12) C 0.8163(7) 0.3996(4) 1.0336(2) 0.0435(15) Uani 1.00 1 d .
C(13) C 1.0783(6) 0.1312(4) 0.8890(2) 0.0426(14) Uani 1.00 1 d .
C(14) C 1.0214(7) 0.2491(4) 0.9136(2) 0.0500(16) Uani 1.00 1 d .
C(15) C 0.4791(7) 0.3373(4) 1.0599(2) 0.0471(16) Uani 1.00 1 d .
C(16) C 1.2367(7) -0.0645(4) 0.9158(2) 0.0571(17) Uani 1.00 1 d .
C(17) C 1.2189(7) 0.0619(4) 0.9435(2) 0.0529(17) Uani 1.00 1 d .
C(18) C 0.5950(7) 0.3609(4) 1.1908(2) 0.0518(16) Uani 1.00 1 d .
C(19) C 1.1104(7) -0.0783(4) 0.8431(2) 0.0506(16) Uani 1.00 1 d .
C(20) C 1.1540(7) 0.1385(4) 0.8207(2) 0.0536(17) Uani 1.00 1 d .
C(21) C 0.7650(8) -0.1338(4) 0.8253(2) 0.0628(18) Uani 1.00 1 d .
C(22) C 1.1747(7) 0.0113(4) 0.7939(2) 0.0587(18) Uani 1.00 1 d .
H(1) H 0.6232 0.2839 1.2094 0.063 Uiso 1.00 1 c R
H(2) H 0.4720 0.3797 1.1921 0.063 Uiso 1.00 1 c R
H(3) H 0.6747 0.4167 1.2182 0.063 Uiso 1.00 1 c R
H(4) H 0.7470 -0.1794 0.8642 0.076 Uiso 1.00 1 c R
H(5) H 0.7938 -0.1846 0.7903 0.076 Uiso 1.00 1 c R
H(6) H 0.6563 -0.0912 0.8062 0.076 Uiso 1.00 1 c R
H(7) H 0.7083 0.1209 0.9230 0.052 Uiso 1.00 1 c R
H(8) H 0.6433 0.1274 0.8418 0.052 Uiso 1.00 1 c R
H(9) H 1.0884 0.3127 0.8995 0.059 Uiso 1.00 1 c R
H(10) H 1.0364 0.2496 0.9634 0.059 Uiso 1.00 1 c R
H(11) H 1.3603 -0.0793 0.9135 0.067 Uiso 1.00 1 c R
H(12) H 1.1994 -0.1198 0.9468 0.068 Uiso 1.00 1 c R
H(13) H 1.0707 0.1826 0.7865 0.065 Uiso 1.00 1 c R
H(14) H 1.2702 0.1760 0.8297 0.065 Uiso 1.00 1 c R
H(15) H 1.2984 -0.0034 0.7916 0.071 Uiso 1.00 1 c R
H(16) H 1.0991 0.0032 0.7483 0.071 Uiso 1.00 1 c R
H(17) H 1.3347 0.0999 0.9515 0.063 Uiso 1.00 1 c R
H(18) H 1.1767 0.0588 0.9862 0.063 Uiso 1.00 1 c R
H(19) H 0.8881 0.4153 1.1393 0.052 Uiso 1.00 1 c R
H(20) H 0.4054 0.3191 0.9536 0.050 Uiso 1.00 1 c R
H(21) H 0.9312 0.4222 1.0243 0.051 Uiso 1.00 1 c R
H(22) H 0.3629 0.3168 1.0687 0.058 Uiso 1.00 1 c R
H(23) H 1.1161 -0.1565 0.8260 0.060 Uiso 1.00 1 c R

loop_
_atom_site_aniso_label
_atom_site_aniso_U_11
_atom_site_aniso_U_22
_atom_site_aniso_U_33
_atom_site_aniso_U_12
_atom_site_aniso_U_13
_atom_site_aniso_U_23
S(1) 0.0445(7) 0.0426(8) 0.0360(5) 0.0008(6) 0.0072(4) -0.0010(5)
O(2) 0.048(2) 0.041(2) 0.0451(18) -0.0026(17) 0.0126(15) 0.0035(14)
O(3) 0.042(2) 0.053(2) 0.0363(16) 0.0007(16) 0.0023(14) -0.0035(14)
N(4) 0.037(2) 0.034(2) 0.046(2) -0.000(2) 0.0047(18) -0.0047(17)
C(5) 0.061(3) 0.028(2) 0.042(2) 0.001(2) 0.010(2) 0.002(2)
C(6) 0.047(3) 0.033(3) 0.039(2) -0.002(2) 0.012(2) -0.001(2)
C(7) 0.053(3) 0.037(3) 0.039(2) -0.004(2) 0.006(2) -0.002(2)
C(8) 0.055(3) 0.045(3) 0.037(2) 0.001(2) 0.008(2) 0.002(2)
C(9) 0.047(3) 0.032(2) 0.045(2) 0.006(2) 0.004(2) -0.003(2)
C(10) 0.049(3) 0.040(3) 0.041(2) 0.003(2) 0.011(2) -0.004(2)
C(11) 0.054(3) 0.041(3) 0.035(2) -0.000(2) 0.013(2) 0.003(2)
C(12) 0.045(3) 0.043(3) 0.041(2) -0.005(2) 0.005(2) -0.003(2)
C(13) 0.047(3) 0.039(3) 0.039(2) 0.003(2) 0.002(2) 0.001(2)
C(14) 0.045(3) 0.051(3) 0.052(3) -0.000(2) 0.005(2) -0.001(2)
C(15) 0.050(3) 0.045(3) 0.050(2) 0.003(2) 0.018(2) 0.000(2)
C(16) 0.067(4) 0.051(3) 0.051(3) 0.012(3) 0.007(2) -0.002(2)
C(17) 0.055(3) 0.051(3) 0.051(3) 0.006(2) 0.008(2) 0.003(2)
C(18) 0.064(3) 0.053(3) 0.042(2) -0.001(2) 0.017(2) 0.002(2)
C(19) 0.062(3) 0.045(3) 0.044(2) 0.012(2) 0.010(2) -0.002(2)
C(20) 0.051(3) 0.056(3) 0.056(3) 0.002(2) 0.017(2) 0.013(2)
C(21) 0.069(4) 0.054(3) 0.064(3) -0.006(3) 0.013(2) -0.012(2)
C(22) 0.060(3) 0.071(4) 0.047(3) 0.013(3) 0.017(2) 0.006(2)

loop_
_atom_type_symbol
_atom_type_description
_atom_type_scat_dispersion_real
_atom_type_scat_dispersion_imag
_atom_type_scat_source
C C 0.018 0.009
;
International Tables for Crystallography
(1992, Vol. C, Tables 4.2.6.8 and 6.1.1.4)
;
H H 0.000 0.000
;
International Tables for Crystallography
(1992, Vol. C, Table 6.1.1.4)
;
N N 0.031 0.018
;
International Tables for Crystallography
(1992, Vol. C, Tables 4.2.6.8 and 6.1.1.4)
;
O O 0.049 0.032
;
International Tables for Crystallography
(1992, Vol. C, Tables 4.2.6.8 and 6.1.1.4)
;
S S 0.333 0.557
;
International Tables for Crystallography
(1992, Vol. C, Tables 4.2.6.8 and 6.1.1.4)
;

loop_
_geom_angle_atom_site_label_1
_geom_angle_atom_site_label_2
_geom_angle_atom_site_label_3
_geom_angle
O(2) S(1) O(3) 120.20(18)
O(2) S(1) N(4) 106.1(2)
O(2) S(1) C(6) 107.6(2)
O(3) S(1) N(4) 106.50(19)
O(3) S(1) C(6) 107.9(2)
N(4) S(1) C(6) 108.0(2)
S(1) N(4) C(10) 119.8(3)
S(1) N(4) C(14) 120.5(3)
C(10) N(4) C(14) 108.6(3)
C(7) C(5) C(15) 118.3(4)
C(7) C(5) C(18) 120.8(4)
C(15) C(5) C(18) 120.8(4)
S(1) C(6) C(9) 120.0(3)
S(1) C(6) C(12) 120.0(4)
C(9) C(6) C(12) 120.0(4)
C(5) C(7) C(12) 121.6(4)
C(11) C(8) C(19) 111.4(4)
C(11) C(8) C(21) 127.9(5)
C(19) C(8) C(21) 120.7(4)
C(6) C(9) C(15) 119.7(4)
N(4) C(10) C(11) 100.9(3)
C(8) C(11) C(10) 132.7(4)
C(8) C(11) C(13) 117.2(4)
C(10) C(11) C(13) 109.8(4)
C(6) C(12) C(7) 119.3(4)
C(11) C(13) C(14) 104.6(4)
C(11) C(13) C(17) 108.5(3)
C(11) C(13) C(20) 106.9(3)
C(14) C(13) C(17) 115.4(3)
C(14) C(13) C(20) 113.8(4)
C(17) C(13) C(20) 107.3(4)
N(4) C(14) C(13) 103.0(3)
C(5) C(15) C(9) 121.1(5)
C(17) C(16) C(19) 109.5(4)
C(13) C(17) C(16) 109.2(3)
C(8) C(19) C(16) 109.5(4)
C(8) C(19) C(22) 108.5(4)
C(16) C(19) C(22) 107.1(4)
C(13) C(20) C(22) 108.6(4)
C(19) C(22) C(20) 109.7(4)
C(5) C(7) H(19) 119.4
C(12) C(7) H(19) 119.1
C(6) C(9) H(20) 120.2
C(15) C(9) H(20) 120.1
N(4) C(10) H(7) 111.7
N(4) C(10) H(8) 111.2
C(11) C(10) H(7) 111.7
C(11) C(10) H(8) 111.7
H(7) C(10) H(8) 109.5
C(6) C(12) H(21) 119.9
C(7) C(12) H(21) 120.8
N(4) C(14) H(9) 111.5
N(4) C(14) H(10) 110.2
C(13) C(14) H(9) 112.1
C(13) C(14) H(10) 110.4
H(9) C(14) H(10) 109.5
C(5) C(15) H(22) 119.6
C(9) C(15) H(22) 119.4
C(17) C(16) H(11) 109.7
C(17) C(16) H(12) 109.3
C(19) C(16) H(11) 110.7
C(19) C(16) H(12) 108.1
H(11) C(16) H(12) 109.5
C(13) C(17) H(17) 110.4
C(13) C(17) H(18) 108.4
C(16) C(17) H(17) 109.5
C(16) C(17) H(18) 109.9
H(17) C(17) H(18) 109.5
C(5) C(18) H(1) 109.3
C(5) C(18) H(2) 110.2
C(5) C(18) H(3) 108.9
H(1) C(18) H(2) 109.5
H(1) C(18) H(3) 109.5
H(2) C(18) H(3) 109.5
C(8) C(19) H(23) 110.4
C(16) C(19) H(23) 110.7
C(22) C(19) H(23) 110.7
C(13) C(20) H(13) 108.8
C(13) C(20) H(14) 110.5
C(22) C(20) H(13) 110.5
C(22) C(20) H(14) 109.0
H(13) C(20) H(14) 109.5
C(8) C(21) H(4) 110.4
C(8) C(21) H(5) 109.6
C(8) C(21) H(6) 108.4
H(4) C(21) H(5) 109.5
H(4) C(21) H(6) 109.5
H(5) C(21) H(6) 109.5
C(19) C(22) H(15) 110.4
C(19) C(22) H(16) 108.4
C(20) C(22) H(15) 110.2
C(20) C(22) H(16) 108.7
H(15) C(22) H(16) 109.5

loop_
_geom_bond_atom_site_label_1
_geom_bond_atom_site_label_2
_geom_bond_distance
S(1) O(2) 1.437(3)
S(1) O(3) 1.430(3)
S(1) N(4) 1.628(4)
S(1) C(6) 1.766(4)
N(4) C(10) 1.475(5)
N(4) C(14) 1.475(6)
C(5) C(7) 1.386(7)
C(5) C(15) 1.390(6)
C(5) C(18) 1.511(6)
C(6) C(9) 1.385(7)
C(6) C(12) 1.394(6)
C(7) C(12) 1.380(6)
C(8) C(11) 1.321(7)
C(8) C(19) 1.519(7)
C(8) C(21) 1.483(7)
C(9) C(15) 1.385(7)
C(10) C(11) 1.510(7)
C(11) C(13) 1.501(7)
C(13) C(14) 1.510(7)
C(13) C(17) 1.540(6)
C(13) C(20) 1.552(7)
C(16) C(17) 1.544(7)
C(16) C(19) 1.533(6)
C(19) C(22) 1.539(7)
C(20) C(22) 1.550(7)
C(7) H(19) 0.950
C(9) H(20) 0.950
C(10) H(7) 0.950
C(10) H(8) 0.950
C(12) H(21) 0.950
C(14) H(9) 0.950
C(14) H(10) 0.950
C(15) H(22) 0.950
C(16) H(11) 0.950
C(16) H(12) 0.950
C(17) H(17) 0.950
C(17) H(18) 0.950
C(18) H(1) 0.950
C(18) H(2) 0.950
C(18) H(3) 0.950
C(19) H(23) 0.950
C(20) H(13) 0.950
C(20) H(14) 0.950
C(21) H(4) 0.950
C(21) H(5) 0.950
C(21) H(6) 0.950
C(22) H(15) 0.950
C(22) H(16) 0.950

loop_
_geom_contact_atom_site_label_1
_geom_contact_atom_site_label_2
_geom_contact_distance
_geom_contact_site_symmetry_2
S(1) C(9) 2.734(5) .
S(1) C(10) 2.686(4) .
S(1) C(12) 2.743(4) .
S(1) C(14) 2.695(5) .
O(2) O(3) 2.486(4) .
O(2) N(4) 2.451(4) .
O(2) C(6) 2.593(5) .
O(2) C(7) 3.257(6) 76703
O(2) C(12) 3.029(5) .
O(2) C(12) 3.215(5) 76703
O(2) C(14) 2.945(5) .
O(2) C(15) 3.433(6) 66703
O(2) C(22) 3.496(6) 75602
O(3) O(2) 2.486(4) .
O(3) N(4) 2.453(4) .
O(3) C(5) 3.482(5) 66703
O(3) C(6) 2.592(5) .
O(3) C(9) 2.910(5) .
O(3) C(10) 2.967(5) .
O(3) C(18) 3.354(5) 66703
O(3) C(21) 3.565(5) 65602
N(4) O(2) 2.451(4) .
N(4) O(3) 2.453(4) .
N(4) C(6) 2.747(6) .
N(4) C(8) 3.582(6) .
N(4) C(11) 2.300(6) .
N(4) C(12) 3.416(5) .
N(4) C(13) 2.337(6) .
N(4) C(20) 3.214(7) .
C(5) O(3) 3.482(5) 66703
C(5) C(6) 2.788(6) .
C(5) C(9) 2.416(6) .
C(5) C(12) 2.414(7) .
C(6) O(2) 2.593(5) .
C(6) O(3) 2.592(5) .
C(6) N(4) 2.747(6) .
C(6) C(5) 2.788(6) .
C(6) C(7) 2.394(6) .
C(6) C(10) 3.364(6) .
C(6) C(14) 3.410(7) .
C(6) C(15) 2.395(7) .
C(6) C(15) 3.531(6) 66703
C(7) O(2) 3.257(6) 76703
C(7) C(6) 2.394(6) .
C(7) C(9) 2.763(6) .
C(7) C(15) 2.384(7) .
C(7) C(18) 2.520(7) .
C(8) N(4) 3.582(6) .
C(8) C(10) 2.594(7) .
C(8) C(13) 2.410(6) .
C(8) C(16) 2.492(7) .
C(8) C(17) 2.892(6) .
C(8) C(20) 2.880(7) .
C(8) C(22) 2.482(8) .
C(9) S(1) 2.734(5) .
C(9) O(3) 2.910(5) .
C(9) C(5) 2.416(6) .
C(9) C(7) 2.763(6) .
C(9) C(12) 2.407(7) .
C(10) S(1) 2.686(4) .
C(10) O(3) 2.967(5) .
C(10) C(6) 3.364(6) .
C(10) C(8) 2.594(7) .
C(10) C(13) 2.463(7) .
C(10) C(14) 2.396(6) .
C(10) C(17) 3.600(7) .
C(10) C(20) 3.491(8) .
C(10) C(21) 3.257(6) .
C(11) N(4) 2.300(6) .
C(11) C(14) 2.382(6) .
C(11) C(16) 2.831(7) .
C(11) C(17) 2.468(6) .
C(11) C(19) 2.348(7) .
C(11) C(20) 2.452(7) .
C(11) C(21) 2.520(7) .
C(11) C(22) 2.822(8) .
C(12) S(1) 2.743(4) .
C(12) O(2) 3.029(5) .
C(12) O(2) 3.215(5) 76703
C(12) N(4) 3.416(5) .
C(12) C(5) 2.414(7) .
C(12) C(9) 2.407(7) .
C(12) C(14) 3.494(7) .
C(12) C(15) 2.769(7) .
C(13) N(4) 2.337(6) .
C(13) C(8) 2.410(6) .
C(13) C(10) 2.463(7) .
C(13) C(16) 2.513(7) .
C(13) C(19) 2.562(7) .
C(13) C(22) 2.519(7) .
C(14) S(1) 2.695(5) .
C(14) O(2) 2.945(5) .
C(14) C(6) 3.410(7) .
C(14) C(10) 2.396(6) .
C(14) C(11) 2.382(6) .
C(14) C(12) 3.494(7) .
C(14) C(17) 2.578(7) .
C(14) C(20) 2.565(7) .
C(15) O(2) 3.433(6) 66703
C(15) C(6) 2.395(7) .
C(15) C(6) 3.531(6) 66703
C(15) C(7) 2.384(7) .
C(15) C(12) 2.769(7) .
C(15) C(18) 2.523(6) .
C(16) C(8) 2.492(7) .
C(16) C(11) 2.831(7) .
C(16) C(13) 2.513(7) .
C(16) C(20) 2.932(7) .
C(16) C(22) 2.471(7) .
C(17) C(8) 2.892(6) .
C(17) C(10) 3.600(7) .
C(17) C(11) 2.468(6) .
C(17) C(14) 2.578(7) .
C(17) C(19) 2.513(6) .
C(17) C(20) 2.490(6) .
C(17) C(22) 2.914(7) .
C(18) O(3) 3.354(5) 66703
C(18) C(7) 2.520(7) .
C(18) C(15) 2.523(6) .
C(19) C(11) 2.348(7) .
C(19) C(13) 2.562(7) .
C(19) C(17) 2.513(6) .
C(19) C(20) 2.525(7) .
C(19) C(21) 2.610(7) .
C(20) N(4) 3.214(7) .
C(20) C(8) 2.880(7) .
C(20) C(10) 3.491(8) .
C(20) C(11) 2.452(7) .
C(20) C(14) 2.565(7) .
C(20) C(16) 2.932(7) .
C(20) C(17) 2.490(6) .
C(20) C(19) 2.525(7) .
C(21) O(3) 3.565(5) 64602
C(21) C(10) 3.257(6) .
C(21) C(11) 2.520(7) .
C(21) C(19) 2.610(7) .
C(22) O(2) 3.496(6) 74602
C(22) C(8) 2.482(8) .
C(22) C(11) 2.822(8) .
C(22) C(13) 2.519(7) .
C(22) C(16) 2.471(7) .
C(22) C(17) 2.914(7) .
S(1) H(2) 3.373 66703
S(1) H(7) 2.904 .
S(1) H(8) 2.928 .
S(1) H(9) 2.911 .
S(1) H(10) 2.924 .
S(1) H(20) 2.835 .
S(1) H(21) 2.840 .
O(2) H(2) 2.883 66703
O(2) H(9) 2.685 .
O(2) H(10) 3.219 .
O(2) H(15) 3.348 75602
O(2) H(16) 2.791 75602
O(2) H(19) 2.664 76703
O(2) H(21) 2.745 .
O(2) H(21) 2.596 76703
O(2) H(22) 2.982 66703
O(3) H(1) 3.275 55404
O(3) H(2) 3.060 66703
O(3) H(3) 3.097 66703
O(3) H(5) 3.209 65602
O(3) H(6) 3.026 65602
O(3) H(7) 3.224 .
O(3) H(8) 2.740 .
O(3) H(14) 2.801 45501
O(3) H(15) 3.547 75602
O(3) H(20) 2.528 .
N(4) H(1) 3.370 55404
N(4) H(7) 2.028 .
N(4) H(8) 2.023 .
N(4) H(9) 2.027 .
N(4) H(10) 2.012 .
N(4) H(13) 2.960 .
N(4) H(21) 3.334 .
C(5) H(1) 2.033 .
C(5) H(2) 2.044 .
C(5) H(3) 2.028 .
C(5) H(4) 3.552 65703
C(5) H(11) 3.292 75703
C(5) H(12) 3.417 75703
C(5) H(19) 2.029 .
C(5) H(20) 3.271 .
C(5) H(21) 3.272 .
C(5) H(22) 2.034 .
C(5) H(23) 3.122 75703
C(6) H(7) 3.045 .
C(6) H(10) 3.110 .
C(6) H(12) 3.236 75703
C(6) H(19) 3.249 .
C(6) H(20) 2.036 .
C(6) H(21) 2.042 .
C(6) H(22) 3.249 .
C(7) H(1) 2.943 .
C(7) H(2) 3.246 .
C(7) H(3) 2.598 .
C(7) H(9) 3.419 76703
C(7) H(12) 3.276 75703
C(7) H(16) 3.465 55504
C(7) H(21) 2.036 .
C(7) H(22) 3.244 .
C(7) H(23) 3.072 75703
C(8) H(3) 3.142 55404
C(8) H(4) 2.021 .
C(8) H(5) 2.012 .
C(8) H(6) 1.998 .
C(8) H(7) 3.025 .
C(8) H(8) 2.827 .
C(8) H(11) 3.321 .
C(8) H(12) 2.673 .
C(8) H(13) 3.185 .
C(8) H(15) 3.311 .
C(8) H(16) 2.661 .
C(8) H(18) 3.208 .
C(8) H(18) 3.444 75703
C(8) H(23) 2.053 .
C(9) H(7) 3.319 .
C(9) H(9) 3.254 45501
C(9) H(10) 3.569 45501
C(9) H(11) 3.500 75703
C(9) H(12) 3.369 75703
C(9) H(17) 3.011 45501
C(9) H(21) 3.263 .
C(9) H(22) 2.028 .
C(10) H(1) 3.371 55404
C(10) H(3) 3.139 55404
C(10) H(4) 3.594 .
C(10) H(6) 2.960 .
C(10) H(9) 3.207 .
C(10) H(10) 2.740 .
C(10) H(12) 3.311 75703
C(10) H(13) 3.375 .
C(10) H(14) 3.506 45501
C(10) H(18) 3.556 .
C(10) H(18) 3.372 75703
C(11) H(3) 3.121 55404
C(11) H(4) 2.954 .
C(11) H(5) 3.216 .
C(11) H(6) 2.650 .
C(11) H(7) 2.060 .
C(11) H(8) 2.060 .
C(11) H(9) 3.162 .
C(11) H(10) 2.826 .
C(11) H(12) 3.133 .
C(11) H(13) 2.654 .
C(11) H(14) 3.284 .
C(11) H(16) 3.124 .
C(11) H(17) 3.293 .
C(11) H(18) 2.682 .
C(11) H(18) 3.251 75703
C(11) H(23) 3.151 .
C(12) H(9) 3.523 76703
C(12) H(10) 2.899 .
C(12) H(12) 3.195 75703
C(12) H(19) 2.020 .
C(12) H(20) 3.267 .
C(12) H(21) 3.132 76703
C(13) H(7) 2.981 .
C(13) H(8) 3.189 .
C(13) H(9) 2.064 .
C(13) H(10) 2.045 .
C(13) H(11) 3.150 .
C(13) H(12) 3.117 .
C(13) H(13) 2.065 .
C(13) H(14) 2.085 .
C(13) H(15) 3.151 .
C(13) H(16) 3.128 .
C(13) H(17) 2.072 .
C(13) H(18) 2.049 .
C(13) H(20) 3.284 65501
C(13) H(23) 3.511 .
C(14) H(7) 2.793 .
C(14) H(8) 3.189 .
C(14) H(13) 2.684 .
C(14) H(14) 2.846 .
C(14) H(17) 2.855 .
C(14) H(18) 2.699 .
C(14) H(20) 2.922 65501
C(14) H(21) 3.089 .
C(14) H(22) 3.597 65501
C(15) H(1) 2.941 .
C(15) H(2) 2.627 .
C(15) H(3) 3.242 .
C(15) H(4) 3.048 65703
C(15) H(10) 3.583 45501
C(15) H(11) 3.158 75703
C(15) H(12) 3.463 75703
C(15) H(17) 3.444 45501
C(15) H(19) 3.243 .
C(15) H(20) 2.035 .
C(16) H(7) 3.140 75703
C(16) H(14) 3.233 .
C(16) H(15) 2.644 .
C(16) H(16) 3.293 .
C(16) H(17) 2.065 .
C(16) H(18) 2.070 .
C(16) H(23) 2.070 .
C(17) H(7) 3.274 75703
C(17) H(9) 3.064 .
C(17) H(10) 2.599 .
C(17) H(11) 2.067 .
C(17) H(12) 2.063 .
C(17) H(13) 3.314 .
C(17) H(14) 2.660 .
C(17) H(15) 3.219 .
C(17) H(20) 3.216 65501
C(17) H(23) 3.343 .
C(18) H(4) 3.279 65703
C(18) H(6) 3.592 65703
C(18) H(6) 3.406 55504
C(18) H(8) 2.885 55504
C(18) H(19) 2.668 .
C(18) H(22) 2.675 .
C(18) H(23) 3.229 75703
C(19) H(1) 3.360 75703
C(19) H(4) 3.056 .
C(19) H(5) 2.661 .
C(19) H(6) 3.323 .
C(19) H(11) 2.070 .
C(19) H(12) 2.040 .
C(19) H(13) 3.142 .
C(19) H(14) 3.149 .
C(19) H(15) 2.071 .
C(19) H(16) 2.047 .
C(19) H(17) 3.135 .
C(19) H(18) 3.133 .
C(20) H(5) 3.029 75602
C(20) H(8) 3.597 65501
C(20) H(9) 2.607 .
C(20) H(10) 3.331 .
C(20) H(11) 3.246 .
C(20) H(15) 2.079 .
C(20) H(16) 2.061 .
C(20) H(17) 2.653 .
C(20) H(18) 3.313 .
C(20) H(20) 3.512 65501
C(20) H(23) 3.354 .
C(21) H(1) 3.308 65703
C(21) H(2) 3.278 65703
C(21) H(3) 3.199 55404
C(21) H(7) 3.527 .
C(21) H(8) 3.129 .
C(21) H(12) 3.594 .
C(21) H(13) 3.419 74602
C(21) H(16) 3.532 .
C(21) H(22) 3.208 65703
C(21) H(23) 2.636 .
C(22) H(2) 3.500 65404
C(22) H(5) 3.599 .
C(22) H(11) 2.650 .
C(22) H(12) 3.292 .
C(22) H(13) 2.082 .
C(22) H(14) 2.065 .
C(22) H(17) 3.207 .
C(22) H(19) 3.405 55404
C(22) H(23) 2.074 .
H(1) O(3) 3.275 55504
H(1) N(4) 3.370 55504
H(1) C(5) 2.033 .
H(1) C(7) 2.943 .
H(1) C(10) 3.371 55504
H(1) C(15) 2.941 .
H(1) C(19) 3.360 75703
H(1) C(21) 3.308 65703
H(1) H(2) 1.551 .
H(1) H(3) 1.551 .
H(1) H(4) 3.072 65703
H(1) H(5) 3.317 65703
H(1) H(6) 2.992 65703
H(1) H(8) 2.739 55504
H(1) H(11) 3.349 75703
H(1) H(13) 3.387 55504
H(1) H(15) 3.229 75703
H(1) H(19) 3.023 .
H(1) H(22) 3.027 .
H(1) H(23) 2.631 75703
H(2) S(1) 3.373 66703
H(2) O(2) 2.883 66703
H(2) O(3) 3.060 66703
H(2) C(5) 2.044 .
H(2) C(7) 3.246 .
H(2) C(15) 2.627 .
H(2) C(21) 3.278 65703
H(2) C(22) 3.500 45504
H(2) H(1) 1.551 .
H(2) H(3) 1.551 .
H(2) H(4) 2.874 65703
H(2) H(5) 3.038 65703
H(2) H(6) 3.405 65703
H(2) H(6) 3.355 55504
H(2) H(8) 2.923 55504
H(2) H(14) 3.397 45504
H(2) H(15) 2.908 45504
H(2) H(16) 3.467 45504
H(2) H(19) 3.502 .
H(2) H(22) 2.470 .
H(3) O(3) 3.097 66703
H(3) C(5) 2.028 .
H(3) C(7) 2.598 .
H(3) C(8) 3.142 55504
H(3) C(10) 3.139 55504
H(3) C(11) 3.121 55504
H(3) C(15) 3.242 .
H(3) C(21) 3.199 55504
H(3) H(1) 1.551 .
H(3) H(2) 1.551 .
H(3) H(5) 3.381 55504
H(3) H(6) 2.637 55504
H(3) H(8) 2.516 55504
H(3) H(13) 3.183 55504
H(3) H(15) 3.555 45504
H(3) H(16) 3.233 55504
H(3) H(19) 2.436 .
H(3) H(22) 3.506 .
H(3) H(23) 3.524 75703
H(4) C(5) 3.552 65703
H(4) C(8) 2.021 .
H(4) C(10) 3.594 .
H(4) C(11) 2.954 .
H(4) C(15) 3.048 65703
H(4) C(18) 3.279 65703
H(4) C(19) 3.056 .
H(4) H(1) 3.072 65703
H(4) H(2) 2.874 65703
H(4) H(5) 1.551 .
H(4) H(6) 1.551 .
H(4) H(8) 3.565 .
H(4) H(10) 3.492 75703
H(4) H(11) 3.427 45501
H(4) H(12) 3.490 .
H(4) H(18) 3.153 75703
H(4) H(22) 2.291 65703
H(4) H(23) 3.018 .
H(5) O(3) 3.209 64602
H(5) C(8) 2.012 .
H(5) C(11) 3.216 .
H(5) C(19) 2.661 .
H(5) C(20) 3.029 74602
H(5) C(22) 3.599 .
H(5) H(1) 3.317 65703
H(5) H(2) 3.038 65703
H(5) H(3) 3.381 55404
H(5) H(4) 1.551 .
H(5) H(6) 1.551 .
H(5) H(13) 2.481 74602
H(5) H(14) 2.773 74602
H(5) H(16) 3.345 .
H(5) H(22) 3.534 65703
H(5) H(23) 2.384 .
H(6) O(3) 3.026 64602
H(6) C(8) 1.998 .
H(6) C(10) 2.960 .
H(6) C(11) 2.650 .
H(6) C(18) 3.592 65703
H(6) C(18) 3.406 55404
H(6) C(19) 3.323 .
H(6) H(1) 2.992 65703
H(6) H(2) 3.405 65703
H(6) H(2) 3.355 55404
H(6) H(3) 2.637 55404
H(6) H(4) 1.551 .
H(6) H(5) 1.551 .
H(6) H(7) 3.271 .
H(6) H(8) 2.577 .
H(6) H(11) 3.351 45501
H(6) H(15) 2.813 45501
H(6) H(22) 3.551 65703
H(6) H(23) 3.459 .
H(7) S(1) 2.904 .
H(7) O(3) 3.224 .
H(7) N(4) 2.028 .
H(7) C(6) 3.045 .
H(7) C(8) 3.025 .
H(7) C(9) 3.319 .
H(7) C(11) 2.060 .
H(7) C(13) 2.981 .
H(7) C(14) 2.793 .
H(7) C(16) 3.140 75703
H(7) C(17) 3.274 75703
H(7) C(21) 3.527 .
H(7) H(6) 3.271 .
H(7) H(8) 1.551 .
H(7) H(10) 2.818 .
H(7) H(11) 3.427 45501
H(7) H(11) 3.360 75703
H(7) H(12) 2.480 75703
H(7) H(14) 3.450 45501
H(7) H(17) 2.972 45501
H(7) H(17) 3.555 75703
H(7) H(18) 3.529 .
H(7) H(18) 2.711 75703
H(7) H(20) 3.330 .
H(8) S(1) 2.928 .
H(8) O(3) 2.740 .
H(8) N(4) 2.023 .
H(8) C(8) 2.827 .
H(8) C(11) 2.060 .
H(8) C(13) 3.189 .
H(8) C(14) 3.189 .
H(8) C(18) 2.885 55404
H(8) C(20) 3.597 45501
H(8) C(21) 3.129 .
H(8) H(1) 2.739 55404
H(8) H(2) 2.923 55404
H(8) H(3) 2.516 55404
H(8) H(4) 3.565 .
H(8) H(6) 2.577 .
H(8) H(7) 1.551 .
H(8) H(14) 2.805 45501
H(8) H(15) 2.955 45501
H(8) H(17) 3.473 45501
H(9) S(1) 2.911 .
H(9) O(2) 2.685 .
H(9) N(4) 2.027 .
H(9) C(7) 3.419 76703
H(9) C(9) 3.254 65501
H(9) C(10) 3.207 .
H(9) C(11) 3.162 .
H(9) C(12) 3.523 76703
H(9) C(13) 2.064 .
H(9) C(17) 3.064 .
H(9) C(20) 2.607 .
H(9) H(10) 1.551 .
H(9) H(13) 2.626 .
H(9) H(14) 2.621 .
H(9) H(17) 3.070 .
H(9) H(18) 3.326 .
H(9) H(19) 3.184 76703
H(9) H(20) 2.382 65501
H(9) H(21) 3.165 .
H(9) H(21) 3.363 76703
H(9) H(22) 3.489 65501
H(10) S(1) 2.924 .
H(10) O(2) 3.219 .
H(10) N(4) 2.012 .
H(10) C(6) 3.110 .
H(10) C(9) 3.569 65501
H(10) C(10) 2.740 .
H(10) C(11) 2.826 .
H(10) C(12) 2.899 .
H(10) C(13) 2.045 .
H(10) C(15) 3.583 65501
H(10) C(17) 2.599 .
H(10) C(20) 3.331 .
H(10) H(4) 3.492 75703
H(10) H(7) 2.818 .
H(10) H(9) 1.551 .
H(10) H(12) 3.103 75703
H(10) H(13) 3.585 .
H(10) H(14) 3.527 .
H(10) H(17) 2.850 .
H(10) H(18) 2.401 .
H(10) H(20) 2.915 65501
H(10) H(21) 2.496 .
H(10) H(22) 2.935 65501
H(11) C(5) 3.292 75703
H(11) C(8) 3.321 .
H(11) C(9) 3.500 75703
H(11) C(13) 3.150 .
H(11) C(15) 3.158 75703
H(11) C(17) 2.067 .
H(11) C(19) 2.070 .
H(11) C(20) 3.246 .
H(11) C(22) 2.650 .
H(11) H(1) 3.349 75703
H(11) H(4) 3.427 65501
H(11) H(6) 3.351 65501
H(11) H(7) 3.427 65501
H(11) H(7) 3.360 75703
H(11) H(12) 1.551 .
H(11) H(14) 3.316 .
H(11) H(15) 2.470 .
H(11) H(16) 3.515 .
H(11) H(17) 2.181 .
H(11) H(17) 3.100 85703
H(11) H(18) 2.674 .
H(11) H(22) 3.366 75703
H(11) H(23) 2.383 .
H(12) C(5) 3.417 75703
H(12) C(6) 3.236 75703
H(12) C(7) 3.276 75703
H(12) C(8) 2.673 .
H(12) C(9) 3.369 75703
H(12) C(10) 3.311 75703
H(12) C(11) 3.133 .
H(12) C(12) 3.195 75703
H(12) C(13) 3.117 .
H(12) C(15) 3.463 75703
H(12) C(17) 2.063 .
H(12) C(19) 2.040 .
H(12) C(21) 3.594 .
H(12) C(22) 3.292 .
H(12) H(4) 3.490 .
H(12) H(7) 2.480 75703
H(12) H(10) 3.103 75703
H(12) H(11) 1.551 .
H(12) H(15) 3.511 .
H(12) H(17) 2.678 .
H(12) H(18) 2.181 .
H(12) H(18) 3.412 75703
H(12) H(23) 2.336 .
H(13) N(4) 2.960 .
H(13) C(8) 3.185 .
H(13) C(10) 3.375 .
H(13) C(11) 2.654 .
H(13) C(13) 2.065 .
H(13) C(14) 2.684 .
H(13) C(17) 3.314 .
H(13) C(19) 3.142 .
H(13) C(21) 3.419 75602
H(13) C(22) 2.082 .
H(13) H(1) 3.387 55404
H(13) H(3) 3.183 55404
H(13) H(5) 2.481 75602
H(13) H(9) 2.626 .
H(13) H(10) 3.585 .
H(13) H(14) 1.551 .
H(13) H(15) 2.696 .
H(13) H(16) 2.187 .
H(13) H(17) 3.520 .
H(13) H(19) 3.103 55404
H(13) H(23) 2.960 75602
H(14) O(3) 2.801 65501
H(14) C(10) 3.506 65501
H(14) C(11) 3.284 .
H(14) C(13) 2.085 .
H(14) C(14) 2.846 .
H(14) C(16) 3.233 .
H(14) C(17) 2.660 .
H(14) C(19) 3.149 .
H(14) C(22) 2.065 .
H(14) H(2) 3.397 65404
H(14) H(5) 2.773 75602
H(14) H(7) 3.450 65501
H(14) H(8) 2.805 65501
H(14) H(9) 2.621 .
H(14) H(10) 3.527 .
H(14) H(11) 3.316 .
H(14) H(13) 1.551 .
H(14) H(15) 2.187 .
H(14) H(16) 2.667 .
H(14) H(17) 2.471 .
H(14) H(18) 3.524 .
H(14) H(20) 2.901 65501
H(15) O(2) 3.348 74602
H(15) O(3) 3.547 74602
H(15) C(8) 3.311 .
H(15) C(13) 3.151 .
H(15) C(16) 2.644 .
H(15) C(17) 3.219 .
H(15) C(19) 2.071 .
H(15) C(20) 2.079 .
H(15) H(1) 3.229 75703
H(15) H(2) 2.908 65404
H(15) H(3) 3.555 65404
H(15) H(6) 2.813 65501
H(15) H(8) 2.955 65501
H(15) H(11) 2.470 .
H(15) H(12) 3.511 .
H(15) H(13) 2.696 .
H(15) H(14) 2.187 .
H(15) H(16) 1.551 .
H(15) H(17) 3.279 .
H(15) H(23) 2.385 .
H(16) O(2) 2.791 74602
H(16) C(7) 3.465 55404
H(16) C(8) 2.661 .
H(16) C(11) 3.124 .
H(16) C(13) 3.128 .
H(16) C(16) 3.293 .
H(16) C(19) 2.047 .
H(16) C(20) 2.061 .
H(16) C(21) 3.532 .
H(16) H(2) 3.467 65404
H(16) H(3) 3.233 55404
H(16) H(5) 3.345 .
H(16) H(11) 3.515 .
H(16) H(13) 2.187 .
H(16) H(14) 2.667 .
H(16) H(15) 1.551 .
H(16) H(19) 2.533 55404
H(16) H(23) 2.342 .
H(17) C(9) 3.011 65501
H(17) C(11) 3.293 .
H(17) C(13) 2.072 .
H(17) C(14) 2.855 .
H(17) C(15) 3.444 65501
H(17) C(16) 2.065 .
H(17) C(19) 3.135 .
H(17) C(20) 2.653 .
H(17) C(22) 3.207 .
H(17) H(7) 2.972 65501
H(17) H(7) 3.555 75703
H(17) H(8) 3.473 65501
H(17) H(9) 3.070 .
H(17) H(10) 2.850 .
H(17) H(11) 2.181 .
H(17) H(11) 3.100 85703
H(17) H(12) 2.678 .
H(17) H(13) 3.520 .
H(17) H(14) 2.471 .
H(17) H(15) 3.279 .
H(17) H(17) 3.579 85703
H(17) H(18) 1.551 .
H(17) H(20) 2.534 65501
H(17) H(22) 3.325 65501
H(18) C(8) 3.208 .
H(18) C(8) 3.444 75703
H(18) C(10) 3.556 .
H(18) C(10) 3.372 75703
H(18) C(11) 2.682 .
H(18) C(11) 3.251 75703
H(18) C(13) 2.049 .
H(18) C(14) 2.699 .
H(18) C(16) 2.070 .
H(18) C(19) 3.133 .
H(18) C(20) 3.313 .
H(18) H(4) 3.153 75703
H(18) H(7) 3.529 .
H(18) H(7) 2.711 75703
H(18) H(9) 3.326 .
H(18) H(10) 2.401 .
H(18) H(11) 2.674 .
H(18) H(12) 2.181 .
H(18) H(12) 3.412 75703
H(18) H(14) 3.524 .
H(18) H(17) 1.551 .
H(18) H(18) 3.106 75703
H(18) H(20) 3.531 65501
H(18) H(22) 3.477 65501
H(19) O(2) 2.664 76703
H(19) C(5) 2.029 .
H(19) C(6) 3.249 .
H(19) C(12) 2.020 .
H(19) C(15) 3.243 .
H(19) C(18) 2.668 .
H(19) C(22) 3.405 55504
H(19) H(1) 3.023 .
H(19) H(2) 3.502 .
H(19) H(3) 2.436 .
H(19) H(9) 3.184 76703
H(19) H(13) 3.103 55504
H(19) H(16) 2.533 55504
H(19) H(21) 2.327 .
H(19) H(23) 3.007 75703
H(20) S(1) 2.835 .
H(20) O(3) 2.528 .
H(20) C(5) 3.271 .
H(20) C(6) 2.036 .
H(20) C(12) 3.267 .
H(20) C(13) 3.284 45501
H(20) C(14) 2.922 45501
H(20) C(15) 2.035 .
H(20) C(17) 3.216 45501
H(20) C(20) 3.512 45501
H(20) H(7) 3.330 .
H(20) H(9) 2.382 45501
H(20) H(10) 2.915 45501
H(20) H(14) 2.901 45501
H(20) H(17) 2.534 45501
H(20) H(18) 3.531 45501
H(20) H(22) 2.327 .
H(21) S(1) 2.840 .
H(21) O(2) 2.745 .
H(21) O(2) 2.596 76703
H(21) N(4) 3.334 .
H(21) C(5) 3.272 .
H(21) C(6) 2.042 .
H(21) C(7) 2.036 .
H(21) C(9) 3.263 .
H(21) C(12) 3.132 76703
H(21) C(14) 3.089 .
H(21) H(9) 3.165 .
H(21) H(9) 3.363 76703
H(21) H(10) 2.496 .
H(21) H(19) 2.327 .
H(21) H(21) 2.339 76703
H(21) H(22) 3.378 65501
H(22) O(2) 2.982 66703
H(22) C(5) 2.034 .
H(22) C(6) 3.249 .
H(22) C(7) 3.244 .
H(22) C(9) 2.028 .
H(22) C(14) 3.597 45501
H(22) C(18) 2.675 .
H(22) C(21) 3.208 65703
H(22) H(1) 3.027 .
H(22) H(2) 2.470 .
H(22) H(3) 3.506 .
H(22) H(4) 2.291 65703
H(22) H(5) 3.534 65703
H(22) H(6) 3.551 65703
H(22) H(9) 3.489 45501
H(22) H(10) 2.935 45501
H(22) H(11) 3.366 75703
H(22) H(17) 3.325 45501
H(22) H(18) 3.477 45501
H(22) H(20) 2.327 .
H(22) H(21) 3.378 45501
H(23) C(5) 3.122 75703
H(23) C(7) 3.072 75703
H(23) C(8) 2.053 .
H(23) C(11) 3.151 .
H(23) C(13) 3.511 .
H(23) C(16) 2.070 .
H(23) C(17) 3.343 .
H(23) C(18) 3.229 75703
H(23) C(20) 3.354 .
H(23) C(21) 2.636 .
H(23) C(22) 2.074 .
H(23) H(1) 2.631 75703
H(23) H(3) 3.524 75703
H(23) H(4) 3.018 .
H(23) H(5) 2.384 .
H(23) H(6) 3.459 .
H(23) H(11) 2.383 .
H(23) H(12) 2.336 .
H(23) H(13) 2.960 74602
H(23) H(15) 2.385 .
H(23) H(16) 2.342 .
H(23) H(19) 3.007 75703

loop_
_geom_torsion_atom_site_label_1
_geom_torsion_atom_site_label_2
_geom_torsion_atom_site_label_3
_geom_torsion_atom_site_label_4
_geom_torsion
O(2) S(1) N(4) C(10) -176.6(2)
O(2) S(1) N(4) C(14) 43.5(3)
O(2) S(1) C(6) C(9) 141.0(3)
O(2) S(1) C(6) C(12) -39.3(4)
O(3) S(1) N(4) C(10) -47.5(3)
O(3) S(1) N(4) C(14) 172.7(3)
O(3) S(1) C(6) C(9) 9.9(4)
O(3) S(1) C(6) C(12) -170.4(3)
N(4) S(1) C(6) C(9) -104.9(3)
N(4) S(1) C(6) C(12) 74.8(4)
C(6) S(1) N(4) C(10) 68.2(3)
C(6) S(1) N(4) C(14) -71.6(4)
S(1) N(4) C(10) C(11) -177.8(2)
S(1) N(4) C(14) C(13) -178.9(3)
C(10) N(4) C(14) C(13) 37.2(4)
C(14) N(4) C(10) C(11) -33.7(4)
C(7) C(5) C(15) C(9) 1.5(7)
C(15) C(5) C(7) C(12) -0.6(6)
C(18) C(5) C(7) C(12) 179.4(4)
C(18) C(5) C(15) C(9) -178.5(4)
S(1) C(6) C(9) C(15) -179.9(2)
S(1) C(6) C(12) C(7) -179.3(3)
C(9) C(6) C(12) C(7) 0.4(6)
C(12) C(6) C(9) C(15) 0.4(6)
C(5) C(7) C(12) C(6) -0.3(6)
C(11) C(8) C(19) C(16) 57.9(5)
C(11) C(8) C(19) C(22) -58.6(5)
C(19) C(8) C(11) C(10) 173.9(4)
C(19) C(8) C(11) C(13) -0.1(4)
C(21) C(8) C(11) C(10) -4.3(8)
C(21) C(8) C(11) C(13) -178.4(4)
C(21) C(8) C(19) C(16) -123.7(4)
C(21) C(8) C(19) C(22) 119.7(4)
C(6) C(9) C(15) C(5) -1.4(7)
N(4) C(10) C(11) C(8) -157.1(5)
N(4) C(10) C(11) C(13) 17.3(4)
C(8) C(11) C(13) C(14) 179.6(4)
C(8) C(11) C(13) C(17) -56.8(5)
C(8) C(11) C(13) C(20) 58.6(5)
C(10) C(11) C(13) C(14) 4.2(4)
C(10) C(11) C(13) C(17) 127.9(4)
C(10) C(11) C(13) C(20) -116.7(4)
C(11) C(13) C(14) N(4) -24.1(4)
C(11) C(13) C(17) C(16) 52.9(5)
C(11) C(13) C(20) C(22) -55.2(4)
C(14) C(13) C(17) C(16) 169.8(4)
C(17) C(13) C(14) N(4) -143.2(4)
C(14) C(13) C(20) C(22) -170.1(3)
C(20) C(13) C(14) N(4) 92.1(4)
C(17) C(13) C(20) C(22) 61.0(4)
C(20) C(13) C(17) C(16) -62.2(5)
C(17) C(16) C(19) C(8) -55.9(5)
C(17) C(16) C(19) C(22) 61.5(5)
C(19) C(16) C(17) C(13) 0.6(6)
C(8) C(19) C(22) C(20) 55.7(4)
C(16) C(19) C(22) C(20) -62.4(5)
C(13) C(20) C(22) C(19) 1.0(5)
